data_7007110
loop_
_publ_author_name
'Pascu, Mirela'
'Clarkson, Guy J.'
'Kariuki, Benson M.'
'Hannon, Michael J.'

_publ_section_title
;
 Aggregation of imine-based metallo-supramolecular architectures
 through pi-pi interactions.
;
_journal_issue 22
_journal_name_full 'Dalton transactions (Cambridge, England : 2003)'
_journal_page_first 2635
_journal_page_last 2642
_journal_paper_doi 10.1039/b517643c
_journal_year 2006
_chemical_formula_sum 'C69.5 H52 Ag2 F12 N8 O0.5 P2'
_chemical_formula_weight 1512.87
_chemical_name_systematic
;
?
;
_space_group_IT_number 2
_symmetry_cell_setting triclinic
_symmetry_space_group_name_Hall '-P 1'
_symmetry_space_group_name_H-M 'P -1'
_atom_sites_solution_hydrogens geom
_atom_sites_solution_primary direct
_atom_sites_solution_secondary difmap
_audit_creation_method SHELXL-97
_cell_angle_alpha 84.576(8)
_cell_angle_beta 69.772(8)
_cell_angle_gamma 85.742(9)
_cell_formula_units_Z 1
_cell_length_a 11.620(4)
_cell_length_b 11.942(5)
_cell_length_c 13.638(5)
_cell_measurement_reflns_used 3717
_cell_measurement_temperature 180(2)
_cell_measurement_theta_max 26.10
_cell_measurement_theta_min 3.10
_cell_volume 1766.1(12)
_computing_cell_refinement 'SAINT (Siemens, 1995)'
_computing_data_collection 'SMART (Siemens, 1994)'
_computing_data_reduction 'SAINT (Siemens, 1995)'
_computing_molecular_graphics 'SHELXTL (Sheldrick, 1997)'
_computing_publication_material 'SHELXTL (Sheldrick, 1997)'
_computing_structure_refinement 'SHELXL-97 (Sheldrick, 1997)'
_computing_structure_solution 'SHELXS-97 (Sheldrick, 1990)'
_diffrn_ambient_temperature 180(2)
_diffrn_detector_area_resol_mean 8.192
_diffrn_measured_fraction_theta_full 0.977
_diffrn_measured_fraction_theta_max 0.850
_diffrn_measurement_device_type 'Siemens SMART diffractometer'
_diffrn_measurement_method '\w scans'
_diffrn_radiation_monochromator graphite
_diffrn_radiation_source 'fine-focus sealed tube'
_diffrn_radiation_type MoK\a
_diffrn_radiation_wavelength 0.71073
_diffrn_reflns_av_R_equivalents 0.0400
_diffrn_reflns_av_sigmaI/netI 0.1405
_diffrn_reflns_limit_h_max 13
_diffrn_reflns_limit_h_min -15
_diffrn_reflns_limit_k_max 15
_diffrn_reflns_limit_k_min -14
_diffrn_reflns_limit_l_max 18
_diffrn_reflns_limit_l_min -18
_diffrn_reflns_number 10961
_diffrn_reflns_theta_full 25.00
_diffrn_reflns_theta_max 29.01
_diffrn_reflns_theta_min 2.00
_diffrn_standards_decay_% nil
_exptl_absorpt_coefficient_mu 0.677
_exptl_absorpt_correction_T_max 0.9734
_exptl_absorpt_correction_T_min 0.8118
_exptl_absorpt_correction_type multi-scan
_exptl_absorpt_process_details 'SADABS (Sheldrick, 1996)'
_exptl_crystal_colour yellow
_exptl_crystal_density_diffrn 1.422
_exptl_crystal_density_method 'not measured'
_exptl_crystal_description block
_exptl_crystal_F_000 761
_exptl_crystal_size_max 0.20
_exptl_crystal_size_mid 0.20
_exptl_crystal_size_min 0.04
_refine_diff_density_max 0.796
_refine_diff_density_min -0.394
_refine_diff_density_rms 0.101
_refine_ls_extinction_method none
_refine_ls_goodness_of_fit_ref 0.917
_refine_ls_hydrogen_treatment constr
_refine_ls_matrix_type full
_refine_ls_number_parameters 425
_refine_ls_number_reflns 7986
_refine_ls_number_restraints 0
_refine_ls_restrained_S_all 0.917
_refine_ls_R_factor_all 0.1504
_refine_ls_R_factor_gt 0.0648
_refine_ls_shift/su_max 0.001
_refine_ls_shift/su_mean 0.000
_refine_ls_structure_factor_coef Fsqd
_refine_ls_weighting_details 'calc w=1/[\s^2^(Fo^2^)+(0.0734P)^2^+0.0000P] where P=(Fo^2^+2Fc^2^)/3'
_refine_ls_weighting_scheme calc
_refine_ls_wR_factor_gt 0.1424
_refine_ls_wR_factor_ref 0.1736
_reflns_number_gt 3817
_reflns_number_total 7986
_reflns_threshold_expression >2sigma(I)
_cod_data_source_file b517643c.txt
_cod_data_source_block mp6
_cod_original_sg_symbol_H-M P-1
_cod_original_formula_sum 'C69.50 H52 Ag2 F12 N8 O0.50 P2'
_cod_database_code 7007110

loop_
_symmetry_equiv_pos_as_xyz
'x, y, z'
'-x, -y, -z'

loop_
_atom_site_label
_atom_site_type_symbol
_atom_site_fract_x
_atom_site_fract_y
_atom_site_fract_z
_atom_site_U_iso_or_equiv
_atom_site_adp_type
_atom_site_occupancy
_atom_site_symmetry_multiplicity
_atom_site_calc_flag
_atom_site_refinement_flags
_atom_site_disorder_assembly
_atom_site_disorder_group
Ag1 Ag 0.82062(4) 0.25960(5) 0.71934(4) 0.0517(2) Uani 1 1 d . . .
N1 N 0.8041(4) 0.3154(4) 0.8804(3) 0.0425(12) Uani 1 1 d . . .
C2 C 0.8997(5) 0.3165(6) 0.9163(5) 0.0482(16) Uani 1 1 d . . .
H2A H 0.9801 0.2999 0.8696 0.058 Uiso 1 1 calc R . .
C3 C 0.8864(6) 0.3398(6) 1.0145(5) 0.0543(17) Uani 1 1 d . . .
H3A H 0.9559 0.3401 1.0359 0.065 Uiso 1 1 calc R . .
C4 C 0.7667(6) 0.3640(5) 1.0856(5) 0.0450(15) Uani 1 1 d . . .
C5 C 0.7442(7) 0.3885(6) 1.1899(5) 0.0592(19) Uani 1 1 d . . .
H5A H 0.8116 0.3903 1.2139 0.071 Uiso 1 1 calc R . .
C6 C 0.6298(7) 0.4094(6) 1.2562(5) 0.064(2) Uani 1 1 d . . .
H6A H 0.6172 0.4256 1.3261 0.077 Uiso 1 1 calc R . .
C7 C 0.5305(7) 0.4072(6) 1.2225(5) 0.0592(18) Uani 1 1 d . . .
H7A H 0.4501 0.4224 1.2698 0.071 Uiso 1 1 calc R . .
C8 C 0.5463(6) 0.3832(5) 1.1218(4) 0.0475(16) Uani 1 1 d . . .
H8A H 0.4770 0.3816 1.1002 0.057 Uiso 1 1 calc R . .
C9 C 0.6650(5) 0.3612(4) 1.0511(4) 0.0337(13) Uani 1 1 d . . .
C10 C 0.6910(5) 0.3364(5) 0.9454(4) 0.0367(13) Uani 1 1 d . . .
C11 C 0.5917(5) 0.3347(5) 0.8998(4) 0.0374(14) Uani 1 1 d . . .
H11A H 0.5103 0.3583 0.9394 0.045 Uiso 1 1 calc R . .
N12 N 0.6145(4) 0.3020(4) 0.8089(3) 0.0349(11) Uani 1 1 d . . .
C13 C 0.5174(5) 0.2981(4) 0.7681(4) 0.0326(13) Uani 1 1 d . . .
C14 C 0.4007(5) 0.2695(5) 0.8288(4) 0.0409(14) Uani 1 1 d . . .
H14A H 0.3798 0.2565 0.9026 0.049 Uiso 1 1 calc R . .
C15 C 0.3130(5) 0.2594(5) 0.7822(4) 0.0457(16) Uani 1 1 d . . .
H15A H 0.2327 0.2388 0.8250 0.055 Uiso 1 1 calc R . .
C16 C 0.3398(5) 0.2785(5) 0.6753(5) 0.0376(13) Uani 1 1 d . . .
C17 C 0.4573(5) 0.3098(5) 0.6152(4) 0.0391(14) Uani 1 1 d . . .
H17A H 0.4772 0.3263 0.5419 0.047 Uiso 1 1 calc R . .
C18 C 0.5462(5) 0.3176(5) 0.6601(4) 0.0386(14) Uani 1 1 d . . .
H18A H 0.6271 0.3362 0.6172 0.046 Uiso 1 1 calc R . .
C19 C 0.2457(5) 0.2640(5) 0.6245(5) 0.0434(15) Uani 1 1 d . . .
H19A H 0.2815 0.2135 0.5669 0.052 Uiso 1 1 calc R . .
H19B H 0.1739 0.2274 0.6768 0.052 Uiso 1 1 calc R . .
C20 C 0.2033(5) 0.3736(5) 0.5813(4) 0.0354(13) Uani 1 1 d . . .
C21 C 0.2289(5) 0.3977(5) 0.4751(4) 0.0391(14) Uani 1 1 d . . .
H21A H 0.2750 0.3436 0.4284 0.047 Uiso 1 1 calc R . .
C22 C 0.1898(5) 0.4978(5) 0.4343(4) 0.0371(14) Uani 1 1 d . . .
H22A H 0.2074 0.5111 0.3609 0.045 Uiso 1 1 calc R . .
C23 C 0.1245(5) 0.5788(5) 0.5016(4) 0.0342(13) Uani 1 1 d . . .
C24 C 0.0995(5) 0.5564(5) 0.6096(4) 0.0419(15) Uani 1 1 d . . .
H24A H 0.0565 0.6111 0.6570 0.050 Uiso 1 1 calc R . .
C25 C 0.1375(5) 0.4553(5) 0.6461(4) 0.0425(15) Uani 1 1 d . . .
H25A H 0.1178 0.4404 0.7196 0.051 Uiso 1 1 calc R . .
N26 N 0.0883(4) 0.6807(4) 0.4555(3) 0.0337(11) Uani 1 1 d . . .
C27 C 0.0065(5) 0.7480(5) 0.5083(4) 0.0346(13) Uani 1 1 d . . .
H27A H -0.0316 0.7311 0.5815 0.042 Uiso 1 1 calc R . .
C28 C -0.0305(5) 0.8514(5) 0.4589(4) 0.0363(14) Uani 1 1 d . . .
N29 N 0.0407(4) 0.8804(4) 0.3605(4) 0.0432(12) Uani 1 1 d . . .
C30 C 0.0087(6) 0.9756(6) 0.3108(5) 0.0494(16) Uani 1 1 d . . .
H30A H 0.0603 0.9970 0.2416 0.059 Uiso 1 1 calc R . .
C31 C -0.0931(6) 1.0412(5) 0.3550(5) 0.0496(16) Uani 1 1 d . . .
H31A H -0.1118 1.1059 0.3161 0.059 Uiso 1 1 calc R . .
C32 C -0.1713(5) 1.0141(5) 0.4581(5) 0.0422(15) Uani 1 1 d . . .
C33 C -0.2790(6) 1.0764(6) 0.5087(6) 0.0610(19) Uani 1 1 d . . .
H33A H -0.3021 1.1419 0.4734 0.073 Uiso 1 1 calc R . .
C34 C -0.3507(7) 1.0440(6) 0.6079(7) 0.072(2) Uani 1 1 d . . .
H34A H -0.4242 1.0866 0.6406 0.087 Uiso 1 1 calc R . .
C35 C -0.3192(6) 0.9508(6) 0.6622(5) 0.0615(19) Uani 1 1 d . . .
H35A H -0.3703 0.9302 0.7319 0.074 Uiso 1 1 calc R . .
C36 C -0.2159(6) 0.8886(5) 0.6168(5) 0.0477(16) Uani 1 1 d . . .
H36A H -0.1948 0.8245 0.6551 0.057 Uiso 1 1 calc R . .
C37 C -0.1383(5) 0.9172(5) 0.5132(4) 0.0367(13) Uani 1 1 d . . .
P10 P 0.18109(14) 0.32069(14) 0.13539(12) 0.0415(4) Uani 1 1 d . . .
F11 F 0.0796(3) 0.2411(3) 0.2132(3) 0.0694(11) Uani 1 1 d . . .
F12 F 0.2832(3) 0.4015(3) 0.0582(3) 0.0634(10) Uani 1 1 d . . .
F13 F 0.1584(3) 0.2758(3) 0.0379(3) 0.0628(10) Uani 1 1 d . . .
F14 F 0.2042(4) 0.3637(3) 0.2341(3) 0.0679(11) Uani 1 1 d . . .
F15 F 0.0770(3) 0.4162(3) 0.1434(3) 0.0620(10) Uani 1 1 d . . .
F16 F 0.2855(3) 0.2251(3) 0.1282(3) 0.0651(10) Uani 1 1 d . . .
O100 O 0.344(2) 0.9513(19) 0.8874(16) 0.079(6) Uiso 0.25 1 d P A 1
C101 C 0.229(4) 0.977(3) 0.993(3) 0.080(7) Uiso 0.25 1 d P A 1
C201 C 0.3898(16) 0.952(2) 0.9628(17) 0.120(14) Uiso 0.25 1 d PG B 2
C202 C 0.4042(14) 0.944(2) 0.8581(15) 0.080(7) Uiso 0.25 1 d PG B 2
C203 C 0.3020(18) 0.9519(18) 0.8267(11) 0.061(7) Uiso 0.25 1 d PG B 2
C204 C 0.1852(15) 0.9669(17) 0.9000(14) 0.057(7) Uiso 0.25 1 d PG B 2
C205 C 0.1708(15) 0.9743(18) 1.0048(13) 0.066(10) Uiso 0.25 1 d PG B 2
C206 C 0.2730(19) 0.9667(19) 1.0362(12) 0.052(7) Uiso 0.25 1 d PG B 2

loop_
_atom_site_aniso_label
_atom_site_aniso_U_11
_atom_site_aniso_U_22
_atom_site_aniso_U_33
_atom_site_aniso_U_23
_atom_site_aniso_U_13
_atom_site_aniso_U_12
Ag1 0.0403(3) 0.0738(4) 0.0356(3) -0.0098(2) -0.0068(2) 0.0087(2)
N1 0.034(3) 0.058(3) 0.035(3) -0.008(2) -0.011(2) 0.000(2)
C2 0.029(3) 0.076(5) 0.046(4) -0.006(3) -0.020(3) -0.002(3)
C3 0.038(4) 0.073(5) 0.059(4) -0.005(4) -0.024(3) -0.008(3)
C4 0.047(4) 0.051(4) 0.044(3) -0.008(3) -0.023(3) -0.005(3)
C5 0.060(5) 0.080(5) 0.055(4) -0.017(4) -0.039(4) 0.000(4)
C6 0.080(6) 0.071(5) 0.049(4) -0.022(4) -0.028(4) 0.006(4)
C7 0.058(5) 0.070(5) 0.046(4) -0.017(3) -0.009(3) 0.001(4)
C8 0.044(4) 0.057(4) 0.041(3) -0.009(3) -0.013(3) 0.000(3)
C9 0.036(3) 0.032(3) 0.034(3) -0.001(2) -0.012(3) -0.006(2)
C10 0.032(3) 0.042(4) 0.037(3) -0.003(3) -0.012(3) 0.001(3)
C11 0.030(3) 0.048(4) 0.034(3) -0.006(3) -0.012(3) 0.006(3)
N12 0.028(3) 0.043(3) 0.036(3) -0.001(2) -0.014(2) 0.001(2)
C13 0.028(3) 0.035(3) 0.037(3) -0.004(3) -0.015(3) 0.002(2)
C14 0.035(3) 0.055(4) 0.031(3) -0.001(3) -0.010(3) 0.001(3)
C15 0.033(3) 0.061(4) 0.040(3) -0.005(3) -0.007(3) -0.009(3)
C16 0.034(3) 0.033(3) 0.047(3) -0.002(3) -0.016(3) 0.003(3)
C17 0.042(4) 0.045(4) 0.032(3) -0.004(3) -0.014(3) 0.002(3)
C18 0.032(3) 0.049(4) 0.034(3) -0.003(3) -0.010(3) -0.003(3)
C19 0.041(4) 0.048(4) 0.047(3) -0.005(3) -0.020(3) -0.010(3)
C20 0.032(3) 0.036(3) 0.046(3) -0.007(3) -0.022(3) -0.004(2)
C21 0.025(3) 0.043(4) 0.044(3) -0.014(3) -0.004(3) 0.000(3)
C22 0.028(3) 0.045(4) 0.033(3) -0.010(3) -0.001(2) -0.002(3)
C23 0.024(3) 0.040(4) 0.040(3) -0.004(3) -0.012(2) -0.006(2)
C24 0.038(3) 0.056(4) 0.031(3) -0.014(3) -0.010(3) 0.011(3)
C25 0.042(4) 0.060(4) 0.029(3) -0.009(3) -0.016(3) 0.004(3)
N26 0.029(3) 0.041(3) 0.032(2) -0.006(2) -0.012(2) 0.000(2)
C27 0.029(3) 0.043(4) 0.033(3) -0.008(3) -0.010(3) -0.004(3)
C28 0.031(3) 0.046(4) 0.039(3) -0.013(3) -0.018(3) -0.002(3)
N29 0.038(3) 0.051(3) 0.040(3) -0.003(2) -0.013(2) -0.004(2)
C30 0.049(4) 0.058(4) 0.042(3) 0.002(3) -0.017(3) -0.006(3)
C31 0.049(4) 0.041(4) 0.061(4) 0.004(3) -0.023(3) -0.001(3)
C32 0.038(4) 0.035(4) 0.057(4) -0.004(3) -0.019(3) 0.000(3)
C33 0.062(5) 0.042(4) 0.077(5) 0.002(4) -0.024(4) 0.011(3)
C34 0.049(5) 0.054(5) 0.097(6) -0.011(4) -0.004(4) 0.015(4)
C35 0.048(4) 0.061(5) 0.055(4) -0.005(4) 0.004(3) 0.017(3)
C36 0.048(4) 0.041(4) 0.051(4) -0.009(3) -0.013(3) 0.006(3)
C37 0.036(3) 0.037(3) 0.044(3) -0.008(3) -0.020(3) -0.001(3)
P10 0.0381(9) 0.0485(10) 0.0364(8) -0.0079(7) -0.0103(7) 0.0007(7)
F11 0.062(3) 0.075(3) 0.059(2) 0.005(2) -0.006(2) -0.014(2)
F12 0.050(2) 0.067(3) 0.065(2) 0.003(2) -0.0096(19) -0.0085(19)
F13 0.051(2) 0.090(3) 0.050(2) -0.024(2) -0.0163(18) 0.001(2)
F14 0.082(3) 0.079(3) 0.055(2) -0.019(2) -0.037(2) 0.002(2)
F15 0.048(2) 0.068(3) 0.066(2) -0.013(2) -0.0163(19) 0.0192(18)
F16 0.063(3) 0.058(2) 0.076(3) -0.008(2) -0.028(2) 0.0159(19)

loop_
_atom_type_symbol
_atom_type_description
_atom_type_scat_dispersion_real
_atom_type_scat_dispersion_imag
_atom_type_scat_source
C C 0.0033 0.0016 'International Tables Vol C Tables 4.2.6.8 and 6.1.1.4'
H H 0.0000 0.0000 'International Tables Vol C Tables 4.2.6.8 and 6.1.1.4'
N N 0.0061 0.0033 'International Tables Vol C Tables 4.2.6.8 and 6.1.1.4'
F F 0.0171 0.0103 'International Tables Vol C Tables 4.2.6.8 and 6.1.1.4'
P P 0.1023 0.0942 'International Tables Vol C Tables 4.2.6.8 and 6.1.1.4'
Ag Ag -0.8971 1.1015 'International Tables Vol C Tables 4.2.6.8 and 6.1.1.4'
O O 0.0106 0.0060 'International Tables Vol C Tables 4.2.6.8 and 6.1.1.4'

loop_
_geom_angle_atom_site_label_1
_geom_angle_atom_site_label_2
_geom_angle_atom_site_label_3
_geom_angle
_geom_angle_site_symmetry_1
_geom_angle_site_symmetry_3
_geom_angle_publ_flag
N1 Ag1 N29 122.38(17) . 2_666 ?
N1 Ag1 N26 138.23(16) . 2_666 ?
N29 Ag1 N26 72.09(17) 2_666 2_666 ?
N1 Ag1 N12 72.14(16) . . ?
N29 Ag1 N12 144.17(16) 2_666 . ?
N26 Ag1 N12 121.14(16) 2_666 . ?
C10 N1 C2 118.8(5) . . ?
C10 N1 Ag1 116.3(3) . . ?
C2 N1 Ag1 124.5(4) . . ?
C3 C2 N1 123.5(6) . . ?
C3 C2 H2A 118.2 . . ?
N1 C2 H2A 118.2 . . ?
C2 C3 C4 119.0(6) . . ?
C2 C3 H3A 120.5 . . ?
C4 C3 H3A 120.5 . . ?
C5 C4 C9 118.4(6) . . ?
C5 C4 C3 122.8(6) . . ?
C9 C4 C3 118.8(5) . . ?
C6 C5 C4 121.7(6) . . ?
C6 C5 H5A 119.2 . . ?
C4 C5 H5A 119.2 . . ?
C5 C6 C7 120.0(6) . . ?
C5 C6 H6A 120.0 . . ?
C7 C6 H6A 120.0 . . ?
C8 C7 C6 121.2(6) . . ?
C8 C7 H7A 119.4 . . ?
C6 C7 H7A 119.4 . . ?
C7 C8 C9 119.8(6) . . ?
C7 C8 H8A 120.1 . . ?
C9 C8 H8A 120.1 . . ?
C8 C9 C4 118.9(5) . . ?
C8 C9 C10 124.1(5) . . ?
C4 C9 C10 117.0(5) . . ?
N1 C10 C9 122.9(5) . . ?
N1 C10 C11 115.5(5) . . ?
C9 C10 C11 121.6(5) . . ?
N12 C11 C10 120.9(5) . . ?
N12 C11 H11A 119.5 . . ?
C10 C11 H11A 119.5 . . ?
C11 N12 C13 119.9(5) . . ?
C11 N12 Ag1 114.7(4) . . ?
C13 N12 Ag1 125.4(3) . . ?
C14 C13 C18 119.3(5) . . ?
C14 C13 N12 123.2(5) . . ?
C18 C13 N12 117.4(5) . . ?
C13 C14 C15 119.9(5) . . ?
C13 C14 H14A 120.1 . . ?
C15 C14 H14A 120.1 . . ?
C16 C15 C14 121.7(5) . . ?
C16 C15 H15A 119.2 . . ?
C14 C15 H15A 119.2 . . ?
C15 C16 C17 117.7(5) . . ?
C15 C16 C19 121.6(5) . . ?
C17 C16 C19 120.7(5) . . ?
C18 C17 C16 121.2(5) . . ?
C18 C17 H17A 119.4 . . ?
C16 C17 H17A 119.4 . . ?
C17 C18 C13 120.2(5) . . ?
C17 C18 H18A 119.9 . . ?
C13 C18 H18A 119.9 . . ?
C20 C19 C16 112.9(5) . . ?
C20 C19 H19A 109.0 . . ?
C16 C19 H19A 109.0 . . ?
C20 C19 H19B 109.0 . . ?
C16 C19 H19B 109.0 . . ?
H19A C19 H19B 107.8 . . ?
C25 C20 C21 116.7(5) . . ?
C25 C20 C19 121.5(5) . . ?
C21 C20 C19 121.7(5) . . ?
C20 C21 C22 122.4(5) . . ?
C20 C21 H21A 118.8 . . ?
C22 C21 H21A 118.8 . . ?
C21 C22 C23 119.4(5) . . ?
C21 C22 H22A 120.3 . . ?
C23 C22 H22A 120.3 . . ?
C22 C23 C24 118.9(5) . . ?
C22 C23 N26 117.1(5) . . ?
C24 C23 N26 124.0(5) . . ?
C25 C24 C23 119.4(5) . . ?
C25 C24 H24A 120.3 . . ?
C23 C24 H24A 120.3 . . ?
C24 C25 C20 123.1(5) . . ?
C24 C25 H25A 118.4 . . ?
C20 C25 H25A 118.4 . . ?
C27 N26 C23 122.0(5) . . ?
C27 N26 Ag1 114.8(4) . 2_666 ?
C23 N26 Ag1 123.1(3) . 2_666 ?
N26 C27 C28 121.1(5) . . ?
N26 C27 H27A 119.5 . . ?
C28 C27 H27A 119.5 . . ?
N29 C28 C37 122.2(5) . . ?
N29 C28 C27 116.5(5) . . ?
C37 C28 C27 121.3(5) . . ?
C28 N29 C30 118.4(5) . . ?
C28 N29 Ag1 114.3(4) . 2_666 ?
C30 N29 Ag1 125.6(4) . 2_666 ?
C31 C30 N29 123.4(6) . . ?
C31 C30 H30A 118.3 . . ?
N29 C30 H30A 118.3 . . ?
C30 C31 C32 120.4(6) . . ?
C30 C31 H31A 119.8 . . ?
C32 C31 H31A 119.8 . . ?
C33 C32 C31 123.9(6) . . ?
C33 C32 C37 118.5(6) . . ?
C31 C32 C37 117.6(5) . . ?
C34 C33 C32 120.5(7) . . ?
C34 C33 H33A 119.8 . . ?
C32 C33 H33A 119.8 . . ?
C33 C34 C35 121.4(7) . . ?
C33 C34 H34A 119.3 . . ?
C35 C34 H34A 119.3 . . ?
C36 C35 C34 120.1(6) . . ?
C36 C35 H35A 119.9 . . ?
C34 C35 H35A 119.9 . . ?
C35 C36 C37 121.1(6) . . ?
C35 C36 H36A 119.4 . . ?
C37 C36 H36A 119.4 . . ?
C36 C37 C32 118.3(5) . . ?
C36 C37 C28 123.7(5) . . ?
C32 C37 C28 117.9(5) . . ?
F15 P10 F16 179.6(2) . . ?
F15 P10 F13 90.3(2) . . ?
F16 P10 F13 90.1(2) . . ?
F15 P10 F11 88.6(2) . . ?
F16 P10 F11 91.3(2) . . ?
F13 P10 F11 90.3(2) . . ?
F15 P10 F14 90.4(2) . . ?
F16 P10 F14 89.2(2) . . ?
F13 P10 F14 179.0(2) . . ?
F11 P10 F14 89.1(2) . . ?
F15 P10 F12 91.2(2) . . ?
F16 P10 F12 88.9(2) . . ?
F13 P10 F12 90.3(2) . . ?
F11 P10 F12 179.4(2) . . ?
F14 P10 F12 90.3(2) . . ?
C202 C201 C206 120.0 . . ?
C201 C202 C203 120.0 . . ?
C204 C203 C202 120.0 . . ?
C203 C204 C205 120.0 . . ?
C206 C205 C204 120.0 . . ?
C205 C206 C201 120.0 . . ?

loop_
_geom_bond_atom_site_label_1
_geom_bond_atom_site_label_2
_geom_bond_distance
_geom_bond_site_symmetry_2
_geom_bond_publ_flag
Ag1 N1 2.295(4) . ?
Ag1 N29 2.304(5) 2_666 ?
Ag1 N26 2.315(4) 2_666 ?
Ag1 N12 2.324(4) . ?
N1 C10 1.328(6) . ?
N1 C2 1.362(7) . ?
C2 C3 1.348(8) . ?
C2 H2A 0.9500 . ?
C3 C4 1.421(8) . ?
C3 H3A 0.9500 . ?
C4 C5 1.410(8) . ?
C4 C9 1.418(8) . ?
C5 C6 1.345(9) . ?
C5 H5A 0.9500 . ?
C6 C7 1.385(9) . ?
C6 H6A 0.9500 . ?
C7 C8 1.376(8) . ?
C7 H7A 0.9500 . ?
C8 C9 1.406(8) . ?
C8 H8A 0.9500 . ?
C9 C10 1.423(7) . ?
C10 C11 1.489(8) . ?
C11 N12 1.268(6) . ?
C11 H11A 0.9500 . ?
N12 C13 1.425(6) . ?
C13 C14 1.371(7) . ?
C13 C18 1.393(7) . ?
C14 C15 1.392(8) . ?
C14 H14A 0.9500 . ?
C15 C16 1.382(8) . ?
C15 H15A 0.9500 . ?
C16 C17 1.385(7) . ?
C16 C19 1.510(8) . ?
C17 C18 1.383(7) . ?
C17 H17A 0.9500 . ?
C18 H18A 0.9500 . ?
C19 C20 1.504(8) . ?
C19 H19A 0.9900 . ?
C19 H19B 0.9900 . ?
C20 C25 1.378(8) . ?
C20 C21 1.380(7) . ?
C21 C22 1.383(8) . ?
C21 H21A 0.9500 . ?
C22 C23 1.389(7) . ?
C22 H22A 0.9500 . ?
C23 C24 1.403(7) . ?
C23 N26 1.420(7) . ?
C24 C25 1.363(8) . ?
C24 H24A 0.9500 . ?
C25 H25A 0.9500 . ?
N26 C27 1.262(6) . ?
N26 Ag1 2.315(4) 2_666 ?
C27 C28 1.458(8) . ?
C27 H27A 0.9500 . ?
C28 N29 1.339(7) . ?
C28 C37 1.435(8) . ?
N29 C30 1.363(8) . ?
N29 Ag1 2.304(5) 2_666 ?
C30 C31 1.354(9) . ?
C30 H30A 0.9500 . ?
C31 C32 1.408(8) . ?
C31 H31A 0.9500 . ?
C32 C33 1.399(9) . ?
C32 C37 1.422(8) . ?
C33 C34 1.358(9) . ?
C33 H33A 0.9500 . ?
C34 C35 1.376(10) . ?
C34 H34A 0.9500 . ?
C35 C36 1.347(8) . ?
C35 H35A 0.9500 . ?
C36 C37 1.414(8) . ?
C36 H36A 0.9500 . ?
P10 F15 1.583(4) . ?
P10 F16 1.587(4) . ?
P10 F13 1.589(4) . ?
P10 F11 1.591(4) . ?
P10 F14 1.597(4) . ?
P10 F12 1.600(4) . ?
O100 C101 1.62(4) . ?
C201 C202 1.3900 . ?
C201 C206 1.3900 . ?
C202 C203 1.3900 . ?
C203 C204 1.3900 . ?
C204 C205 1.3900 . ?
C205 C206 1.3900 . ?
